data_7700584
loop_
_publ_author_name
'Barker, Andrew'
'Kelly, Conor T.'
'K\"uhne, Irina A'
'Hill, Stephen'
'Krzystek, J.'
'Wix, Paul'
'Esien, Kane'
'Felton, Solveig'
'M\"uller-Bunz, Helge'
'Morgan, Grace G.'

_publ_section_title
;
 Spin state solvomorphism in a series of rare S = 1 manganese(iii)
 complexes.
;
_journal_issue 41
_journal_name_full 'Dalton transactions (Cambridge, England : 2003)'
_journal_page_first 15560
_journal_page_last 15566
_journal_paper_doi 10.1039/c9dt02476j
_journal_volume 48
_journal_year 2019
_chemical_formula_moiety '2 (C30 H32 Mn N4 O2), 2 (B F4), C2 H6 O'
_chemical_formula_sum 'C62 H70 B2 F8 Mn2 N8 O5'
_chemical_formula_weight 1290.76
_space_group_crystal_system triclinic
_space_group_IT_number 2
_space_group_name_Hall '-P 1'
_space_group_name_H-M_alt 'P -1'
_symmetry_space_group_name_Hall '-P 1'
_symmetry_space_group_name_H-M 'P -1'
_atom_sites_solution_hydrogens geom
_atom_sites_solution_primary direct
_atom_sites_solution_secondary difmap
_audit_creation_method SHELXL-2014
_audit_update_record
;
2019-06-10 deposited with the CCDC.    2019-07-16 downloaded from the CCDC.
;
_cell_angle_alpha 90.9985(9)
_cell_angle_beta 96.455(1)
_cell_angle_gamma 106.150(1)
_cell_formula_units_Z 1
_cell_length_a 8.1860(1)
_cell_length_b 11.7372(2)
_cell_length_c 15.7620(2)
_cell_measurement_reflns_used 13616
_cell_measurement_temperature 100(2)
_cell_measurement_theta_max 76.4390
_cell_measurement_theta_min 3.9180
_cell_volume 1443.56(4)
_computing_cell_refinement 'CrysAlisPro 1.171.38.41 (Rigaku OD, 2015)'
_computing_data_collection 'CrysAlisPro 1.171.38.41 (Rigaku OD, 2015)'
_computing_data_reduction 'CrysAlisPro 1.171.38.41 (Rigaku OD, 2015)'
_computing_structure_refinement 'SHELXL-2014 (Sheldrick, 2014)'
_diffrn_ambient_temperature 100(2)
_diffrn_detector_area_resol_mean 10.3196
_diffrn_measured_fraction_theta_full 0.993
_diffrn_measured_fraction_theta_max 0.983
_diffrn_measurement_device_type 'SuperNova, Dual, Cu at zero, Atlas'
_diffrn_measurement_method '\w scans'
_diffrn_radiation_type CuK\a
_diffrn_radiation_wavelength 1.54184
_diffrn_reflns_av_R_equivalents 0.0333
_diffrn_reflns_av_unetI/netI 0.0245
_diffrn_reflns_Laue_measured_fraction_full 0.993
_diffrn_reflns_Laue_measured_fraction_max 0.983
_diffrn_reflns_limit_h_max 9
_diffrn_reflns_limit_h_min -10
_diffrn_reflns_limit_k_max 14
_diffrn_reflns_limit_k_min -14
_diffrn_reflns_limit_l_max 19
_diffrn_reflns_limit_l_min -19
_diffrn_reflns_number 29061
_diffrn_reflns_point_group_measured_fraction_full 0.993
_diffrn_reflns_point_group_measured_fraction_max 0.983
_diffrn_reflns_theta_full 67.684
_diffrn_reflns_theta_max 76.971
_diffrn_reflns_theta_min 3.926
_diffrn_source 'micro-focus sealed X-ray tube'
_exptl_absorpt_coefficient_mu 4.280
_exptl_absorpt_correction_T_max 0.880
_exptl_absorpt_correction_T_min 0.627
_exptl_absorpt_correction_type gaussian
_exptl_absorpt_process_details
; 
CrysAlisPro 1.171.38.41 (Rigaku Oxford Diffraction, 2015) 
Numerical absorption correction based on gaussian integration over 
a multifaceted crystal model 
Empirical absorption correction using spherical harmonics, 
implemented in SCALE3 ABSPACK scaling algorithm. 
;
_exptl_crystal_colour black
_exptl_crystal_density_diffrn 1.485
_exptl_crystal_description plate
_exptl_crystal_F_000 670
_exptl_crystal_recrystallization_method 'Re-crystallisation from solvent: acetonitrile/ethanol'
_exptl_crystal_size_max 0.161
_exptl_crystal_size_mid 0.144
_exptl_crystal_size_min 0.043
_refine_diff_density_max 0.337
_refine_diff_density_min -0.407
_refine_diff_density_rms 0.050
_refine_ls_extinction_method none
_refine_ls_goodness_of_fit_ref 1.061
_refine_ls_hydrogen_treatment constr
_refine_ls_matrix_type full
_refine_ls_number_parameters 401
_refine_ls_number_reflns 5999
_refine_ls_number_restraints 0
_refine_ls_restrained_S_all 1.061
_refine_ls_R_factor_all 0.0320
_refine_ls_R_factor_gt 0.0299
_refine_ls_shift/su_max 0.002
_refine_ls_shift/su_mean 0.000
_refine_ls_structure_factor_coef Fsqd
_refine_ls_weighting_details 'w=1/[\s^2^(Fo^2^)+(0.0476P)^2^+0.3178P] where P=(Fo^2^+2Fc^2^)/3'
_refine_ls_weighting_scheme calc
_refine_ls_wR_factor_gt 0.0790
_refine_ls_wR_factor_ref 0.0805
_reflns_Friedel_coverage 0.000
_reflns_number_gt 5711
_reflns_number_total 5999
_reflns_threshold_expression 'I > 2\s(I)'
_cod_data_source_file c9dt02476j2.cif
_cod_data_source_block mor1115_3x_half_EtOH
_cod_depositor_comments 'Adding full bibliography for 7700582--7700586.cif.'
_cod_database_code 7700584
_shelx_space_group_comment
; 
The symmetry employed for this shelxl refinement is uniquely defined 
by the following loop, which should always be used as a source of 
symmetry information in preference to the above space-group names. 
They are only intended as comments. 
;
_shelxl_version_number 2014-3

loop_
_space_group_symop_operation_xyz
'x, y, z'
'-x, -y, -z'

loop_
_atom_site_label
_atom_site_type_symbol
_atom_site_fract_x
_atom_site_fract_y
_atom_site_fract_z
_atom_site_U_iso_or_equiv
_atom_site_adp_type
_atom_site_occupancy
_atom_site_site_symmetry_order
_atom_site_calc_flag
_atom_site_refinement_flags_posn
_atom_site_refinement_flags_adp
_atom_site_refinement_flags_occupancy
_atom_site_disorder_assembly
_atom_site_disorder_group
Mn Mn 0.77915(3) 0.23277(2) 0.23346(2) 0.01538(7) Uani 1 1 d . . . . .
O1 O 0.70619(13) 0.27434(8) 0.12486(6) 0.01829(19) Uani 1 1 d . . . . .
C1 C 0.58707(17) 0.33125(11) 0.10993(8) 0.0170(2) Uani 1 1 d . . . . .
C2 C 0.46763(18) 0.29288(11) 0.03497(8) 0.0189(3) Uani 1 1 d . . . . .
H2A H 0.4737 0.2274 0.0005 0.023 Uiso 1 1 calc R U . . .
C3 C 0.34504(18) 0.34829(12) 0.01190(8) 0.0189(3) Uani 1 1 d . . . . .
H3A H 0.2655 0.3200 -0.0377 0.023 Uiso 1 1 calc R U . . .
C4 C 0.33467(17) 0.44832(12) 0.06139(8) 0.0178(3) Uani 1 1 d . . . . .
C5 C 0.21273(18) 0.50927(12) 0.03459(9) 0.0206(3) Uani 1 1 d . . . . .
H5 H 0.1346 0.4813 -0.0156 0.025 Uiso 1 1 calc R U . . .
C6 C 0.20560(18) 0.60839(13) 0.08007(9) 0.0218(3) Uani 1 1 d . . . . .
H6 H 0.1241 0.6493 0.0613 0.026 Uiso 1 1 calc R U . . .
C7 C 0.32018(18) 0.64838(12) 0.15464(9) 0.0206(3) Uani 1 1 d . . . . .
H7 H 0.3147 0.7164 0.1865 0.025 Uiso 1 1 calc R U . . .
C8 C 0.44011(18) 0.59113(12) 0.18245(9) 0.0189(3) Uani 1 1 d . . . . .
H8 H 0.5158 0.6200 0.2333 0.023 Uiso 1 1 calc R U . . .
C9 C 0.45274(17) 0.48934(11) 0.13640(8) 0.0169(2) Uani 1 1 d . . . . .
C10 C 0.57840(17) 0.42737(11) 0.16161(8) 0.0169(2) Uani 1 1 d . . . . .
C11 C 0.70417(17) 0.47025(11) 0.23600(8) 0.0174(3) Uani 1 1 d . . . . .
H11 H 0.7228 0.5499 0.2567 0.021 Uiso 1 1 calc R U . . .
N1 N 0.79227(15) 0.40795(10) 0.27587(7) 0.0177(2) Uani 1 1 d . . . . .
C12 C 0.92615(18) 0.46864(12) 0.34544(9) 0.0199(3) Uani 1 1 d . . . . .
H12A H 0.9169 0.4195 0.3960 0.024 Uiso 1 1 calc R U . . .
H12B H 0.9079 0.5456 0.3619 0.024 Uiso 1 1 calc R U . . .
C13 C 1.10550(19) 0.49043(12) 0.31836(9) 0.0225(3) Uani 1 1 d . . . . .
H13A H 1.1116 0.5376 0.2667 0.027 Uiso 1 1 calc R U . . .
H13B H 1.1894 0.5392 0.3644 0.027 Uiso 1 1 calc R U . . .
C14 C 1.15984(18) 0.37958(12) 0.29910(9) 0.0216(3) Uani 1 1 d . . . . .
H14A H 1.2826 0.4032 0.2907 0.026 Uiso 1 1 calc R U . . .
H14B H 1.1462 0.3287 0.3487 0.026 Uiso 1 1 calc R U . . .
N2 N 1.05799(15) 0.31059(10) 0.22195(8) 0.0198(2) Uani 1 1 d . . . . .
H2 H 1.0668 0.3656 0.1739 0.024 Uiso 1 1 calc R U . . .
C15 C 1.12652(18) 0.21216(12) 0.19711(9) 0.0219(3) Uani 1 1 d . . . . .
H15A H 1.1453 0.1663 0.2476 0.026 Uiso 1 1 calc R U . . .
H15B H 1.2378 0.2447 0.1750 0.026 Uiso 1 1 calc R U . . .
C16 C 0.99991(19) 0.13174(12) 0.12884(9) 0.0222(3) Uani 1 1 d . . . . .
H16A H 0.9808 0.1774 0.0783 0.027 Uiso 1 1 calc R U . . .
H16B H 1.0455 0.0666 0.1107 0.027 Uiso 1 1 calc R U . . .
N3 N 0.83671(15) 0.08226(10) 0.16468(7) 0.0186(2) Uani 1 1 d . . . . .
H3 H 0.8566 0.0252 0.2083 0.022 Uiso 1 1 calc R U . . .
C17 C 0.69911(19) 0.01543(12) 0.09888(9) 0.0212(3) Uani 1 1 d . . . . .
H17A H 0.7377 -0.0467 0.0705 0.025 Uiso 1 1 calc R U . . .
H17B H 0.6759 0.0700 0.0549 0.025 Uiso 1 1 calc R U . . .
C18 C 0.53430(19) -0.04257(12) 0.13687(9) 0.0204(3) Uani 1 1 d . . . . .
H18A H 0.5621 -0.0898 0.1850 0.025 Uiso 1 1 calc R U . . .
H18B H 0.4551 -0.0986 0.0928 0.025 Uiso 1 1 calc R U . . .
C19 C 0.44016(18) 0.04235(12) 0.16936(8) 0.0189(3) Uani 1 1 d . . . . .
H19A H 0.4196 0.0947 0.1232 0.023 Uiso 1 1 calc R U . . .
H19B H 0.3275 -0.0042 0.1845 0.023 Uiso 1 1 calc R U . . .
N4 N 0.53943(15) 0.11566(10) 0.24461(7) 0.0170(2) Uani 1 1 d . . . . .
C20 C 0.48211(18) 0.09505(11) 0.31749(8) 0.0177(3) Uani 1 1 d . . . . .
H20 H 0.3704 0.0426 0.3177 0.021 Uiso 1 1 calc R U . . .
C21 C 0.57621(18) 0.14632(11) 0.39879(8) 0.0180(3) Uani 1 1 d . . . . .
C22 C 0.48736(19) 0.14399(12) 0.47338(8) 0.0196(3) Uani 1 1 d . . . . .
C23 C 0.3064(2) 0.10801(13) 0.46966(9) 0.0238(3) Uani 1 1 d . . . . .
H23 H 0.2380 0.0833 0.4162 0.029 Uiso 1 1 calc R U . . .
C24 C 0.2283(2) 0.10849(14) 0.54295(10) 0.0280(3) Uani 1 1 d . . . . .
H24 H 0.1068 0.0830 0.5392 0.034 Uiso 1 1 calc R U . . .
C25 C 0.3253(2) 0.14602(14) 0.62276(10) 0.0303(3) Uani 1 1 d . . . . .
H25 H 0.2701 0.1469 0.6726 0.036 Uiso 1 1 calc R U . . .
C26 C 0.5003(2) 0.18133(14) 0.62800(9) 0.0282(3) Uani 1 1 d . . . . .
H26 H 0.5662 0.2065 0.6820 0.034 Uiso 1 1 calc R U . . .
C27 C 0.5853(2) 0.18106(12) 0.55440(9) 0.0228(3) Uani 1 1 d . . . . .
C28 C 0.7669(2) 0.21730(12) 0.56059(9) 0.0238(3) Uani 1 1 d . . . . .
H28 H 0.8321 0.2400 0.6150 0.029 Uiso 1 1 calc R U . . .
C29 C 0.8494(2) 0.22019(12) 0.49004(9) 0.0226(3) Uani 1 1 d . . . . .
H29 H 0.9711 0.2456 0.4959 0.027 Uiso 1 1 calc R U . . .
C30 C 0.75552(18) 0.18556(11) 0.40748(8) 0.0186(3) Uani 1 1 d . . . . .
O2 O 0.84730(13) 0.18977(9) 0.34261(6) 0.01932(19) Uani 1 1 d . . . . .
B B 0.0192(2) 0.17901(14) 0.79693(10) 0.0212(3) Uani 1 1 d . . . . .
F1 F -0.04952(13) 0.07588(8) 0.74293(6) 0.0300(2) Uani 1 1 d . . . . .
F2 F 0.19473(12) 0.19748(9) 0.81423(6) 0.0321(2) Uani 1 1 d . . . . .
F3 F -0.05379(13) 0.16315(9) 0.87297(6) 0.0345(2) Uani 1 1 d . . . . .
F4 F -0.01479(14) 0.27551(8) 0.75671(7) 0.0361(2) Uani 1 1 d . . . . .
C31A C 0.4342(3) 0.4954(2) 0.53055(15) 0.0541(5) Uani 0.341(5) 1 d . . P A -1
H31A H 0.4900 0.4912 0.5890 0.065 Uiso 0.341(5) 1 calc R U P A -1
H31B H 0.3987 0.5695 0.5292 0.065 Uiso 0.341(5) 1 calc R U P A -1
C32A C 0.5658(3) 0.5046(2) 0.46945(15) 0.0541(5) Uani 0.341(5) 1 d . . P A -1
H32A H 0.6714 0.5654 0.4918 0.081 Uiso 0.341(5) 1 calc R U P A -1
H32B H 0.5215 0.5265 0.4136 0.081 Uiso 0.341(5) 1 calc R U P A -1
H32C H 0.5899 0.4278 0.4633 0.081 Uiso 0.341(5) 1 calc R U P A -1
O7A O 0.2913(5) 0.4022(4) 0.5159(2) 0.0387(12) Uiso 0.341(5) 1 d . . P A -1
H1O7 H 0.3164 0.3391 0.5277 0.058 Uiso 0.341(5) 1 calc R U P A -1
C31B C 0.5658(3) 0.5046(2) 0.46945(15) 0.0541(5) Uani 0.159(5) 1 d . . P A -2
H31C H 0.6790 0.5410 0.5027 0.065 Uiso 0.159(5) 1 calc R U P A -2
H31D H 0.5630 0.4222 0.4529 0.065 Uiso 0.159(5) 1 calc R U P A -2
C32B C 0.4342(3) 0.4954(2) 0.53055(15) 0.0541(5) Uani 0.159(5) 1 d . . P A -2
H32D H 0.3309 0.5098 0.5005 0.081 Uiso 0.159(5) 1 calc R U P A -2
H32E H 0.4811 0.5547 0.5780 0.081 Uiso 0.159(5) 1 calc R U P A -2
H32F H 0.4052 0.4158 0.5528 0.081 Uiso 0.159(5) 1 calc R U P A -2
O7B O 0.5633(12) 0.5592(8) 0.4010(6) 0.041(2) Uiso 0.159(5) 1 d . . P A -2
H2O7 H 0.6317 0.6276 0.4090 0.061 Uiso 0.159(5) 1 calc R U P A -2

loop_
_atom_site_aniso_label
_atom_site_aniso_U_11
_atom_site_aniso_U_22
_atom_site_aniso_U_33
_atom_site_aniso_U_23
_atom_site_aniso_U_13
_atom_site_aniso_U_12
Mn 0.01602(12) 0.01436(11) 0.01661(11) 0.00110(7) 0.00268(8) 0.00542(8)
O1 0.0211(5) 0.0180(4) 0.0191(4) 0.0015(3) 0.0044(4) 0.0101(4)
C1 0.0185(6) 0.0158(6) 0.0184(6) 0.0036(5) 0.0054(5) 0.0063(5)
C2 0.0234(7) 0.0156(6) 0.0185(6) -0.0006(5) 0.0049(5) 0.0062(5)
C3 0.0195(6) 0.0185(6) 0.0174(6) 0.0004(5) 0.0018(5) 0.0036(5)
C4 0.0165(6) 0.0172(6) 0.0196(6) 0.0017(5) 0.0037(5) 0.0038(5)
C5 0.0174(6) 0.0209(6) 0.0229(6) 0.0012(5) 0.0008(5) 0.0052(5)
C6 0.0184(7) 0.0215(6) 0.0277(7) 0.0033(5) 0.0035(5) 0.0086(5)
C7 0.0208(7) 0.0176(6) 0.0250(7) 0.0002(5) 0.0062(5) 0.0067(5)
C8 0.0197(6) 0.0183(6) 0.0193(6) 0.0004(5) 0.0033(5) 0.0062(5)
C9 0.0175(6) 0.0154(6) 0.0185(6) 0.0027(5) 0.0053(5) 0.0045(5)
C10 0.0178(6) 0.0154(6) 0.0180(6) 0.0015(5) 0.0040(5) 0.0048(5)
C11 0.0175(6) 0.0161(6) 0.0198(6) 0.0003(5) 0.0055(5) 0.0056(5)
N1 0.0167(5) 0.0177(5) 0.0186(5) -0.0001(4) 0.0020(4) 0.0051(4)
C12 0.0201(7) 0.0180(6) 0.0205(6) -0.0020(5) -0.0010(5) 0.0049(5)
C13 0.0200(7) 0.0179(6) 0.0285(7) 0.0006(5) 0.0004(5) 0.0043(5)
C14 0.0167(6) 0.0197(6) 0.0275(7) 0.0013(5) 0.0016(5) 0.0043(5)
N2 0.0200(6) 0.0177(5) 0.0234(6) 0.0032(4) 0.0044(4) 0.0071(4)
C15 0.0189(7) 0.0201(6) 0.0299(7) 0.0036(5) 0.0078(5) 0.0087(5)
C16 0.0227(7) 0.0214(6) 0.0261(7) 0.0022(5) 0.0090(6) 0.0098(5)
N3 0.0199(6) 0.0178(5) 0.0199(5) 0.0016(4) 0.0043(4) 0.0073(4)
C17 0.0254(7) 0.0193(6) 0.0203(6) -0.0017(5) 0.0038(5) 0.0083(5)
C18 0.0236(7) 0.0178(6) 0.0201(6) -0.0019(5) 0.0016(5) 0.0067(5)
C19 0.0195(6) 0.0184(6) 0.0176(6) -0.0013(5) 0.0014(5) 0.0038(5)
N4 0.0169(5) 0.0162(5) 0.0179(5) 0.0000(4) 0.0014(4) 0.0050(4)
C20 0.0176(6) 0.0163(6) 0.0202(6) 0.0013(5) 0.0032(5) 0.0060(5)
C21 0.0213(7) 0.0155(6) 0.0177(6) 0.0016(5) 0.0027(5) 0.0060(5)
C22 0.0259(7) 0.0153(6) 0.0184(6) 0.0012(5) 0.0044(5) 0.0068(5)
C23 0.0283(8) 0.0229(7) 0.0221(6) 0.0025(5) 0.0068(6) 0.0087(6)
C24 0.0317(8) 0.0262(7) 0.0305(8) 0.0052(6) 0.0132(6) 0.0114(6)
C25 0.0458(10) 0.0270(7) 0.0236(7) 0.0030(6) 0.0156(7) 0.0144(7)
C26 0.0438(9) 0.0235(7) 0.0184(6) 0.0005(5) 0.0051(6) 0.0108(6)
C27 0.0330(8) 0.0163(6) 0.0195(6) 0.0013(5) 0.0039(6) 0.0076(5)
C28 0.0318(8) 0.0183(6) 0.0191(6) -0.0002(5) -0.0026(5) 0.0057(6)
C29 0.0233(7) 0.0196(6) 0.0232(7) 0.0022(5) -0.0015(5) 0.0051(5)
C30 0.0227(7) 0.0145(6) 0.0192(6) 0.0030(5) 0.0021(5) 0.0063(5)
O2 0.0178(5) 0.0202(4) 0.0204(4) 0.0030(3) 0.0024(4) 0.0059(4)
B 0.0216(8) 0.0184(7) 0.0248(7) 0.0007(6) 0.0024(6) 0.0075(6)
F1 0.0336(5) 0.0214(4) 0.0319(5) -0.0040(3) 0.0016(4) 0.0040(4)
F2 0.0210(4) 0.0409(5) 0.0349(5) -0.0029(4) 0.0006(4) 0.0110(4)
F3 0.0380(5) 0.0322(5) 0.0339(5) -0.0004(4) 0.0160(4) 0.0068(4)
F4 0.0461(6) 0.0252(5) 0.0395(5) 0.0049(4) -0.0032(4) 0.0171(4)
C31A 0.0469(12) 0.0624(14) 0.0501(12) 0.0123(10) 0.0109(10) 0.0083(10)
C32A 0.0469(12) 0.0624(14) 0.0501(12) 0.0123(10) 0.0109(10) 0.0083(10)
C31B 0.0469(12) 0.0624(14) 0.0501(12) 0.0123(10) 0.0109(10) 0.0083(10)
C32B 0.0469(12) 0.0624(14) 0.0501(12) 0.0123(10) 0.0109(10) 0.0083(10)

loop_
_atom_type_symbol
_atom_type_description
_atom_type_scat_dispersion_real
_atom_type_scat_dispersion_imag
_atom_type_scat_source
C C 0.0181 0.0091 'International Tables Vol C Tables 4.2.6.8 and 6.1.1.4'
H H 0.0000 0.0000 'International Tables Vol C Tables 4.2.6.8 and 6.1.1.4'
B B 0.0090 0.0039 'International Tables Vol C Tables 4.2.6.8 and 6.1.1.4'
N N 0.0311 0.0180 'International Tables Vol C Tables 4.2.6.8 and 6.1.1.4'
O O 0.0492 0.0322 'International Tables Vol C Tables 4.2.6.8 and 6.1.1.4'
F F 0.0727 0.0534 'International Tables Vol C Tables 4.2.6.8 and 6.1.1.4'
Mn Mn -0.5299 2.8052 'International Tables Vol C Tables 4.2.6.8 and 6.1.1.4'

loop_
_geom_angle_atom_site_label_1
_geom_angle_atom_site_label_2
_geom_angle_atom_site_label_3
_geom_angle
O1 Mn O2 178.77(4)
O1 Mn N4 92.50(4)
O2 Mn N4 86.32(4)
O1 Mn N1 86.48(4)
O2 Mn N1 93.62(4)
N4 Mn N1 111.20(4)
O1 Mn N2 94.24(4)
O2 Mn N2 86.99(4)
N4 Mn N2 163.73(4)
N1 Mn N2 84.01(4)
O1 Mn N3 85.49(4)
O2 Mn N3 94.79(4)
N4 Mn N3 86.82(4)
N1 Mn N3 160.57(4)
N2 Mn N3 78.98(4)
C1 O1 Mn 123.57(8)
O1 C1 C10 123.62(12)
O1 C1 C2 116.53(11)
C10 C1 C2 119.81(12)
C3 C2 C1 121.25(12)
C3 C2 H2A 119.4
C1 C2 H2A 119.4
C2 C3 C4 120.73(13)
C2 C3 H3A 119.6
C4 C3 H3A 119.6
C5 C4 C9 120.14(12)
C5 C4 C3 120.41(13)
C9 C4 C3 119.41(12)
C6 C5 C4 120.95(13)
C6 C5 H5 119.5
C4 C5 H5 119.5
C5 C6 C7 119.19(13)
C5 C6 H6 120.4
C7 C6 H6 120.4
C8 C7 C6 121.30(13)
C8 C7 H7 119.3
C6 C7 H7 119.3
C7 C8 C9 121.05(13)
C7 C8 H8 119.5
C9 C8 H8 119.5
C8 C9 C4 117.36(12)
C8 C9 C10 123.39(12)
C4 C9 C10 119.25(12)
C1 C10 C9 119.49(12)
C1 C10 C11 120.12(12)
C9 C10 C11 120.19(12)
N1 C11 C10 124.60(12)
N1 C11 H11 117.7
C10 C11 H11 117.7
C11 N1 C12 117.53(11)
C11 N1 Mn 122.63(9)
C12 N1 Mn 119.13(9)
N1 C12 C13 111.47(11)
N1 C12 H12A 109.3
C13 C12 H12A 109.3
N1 C12 H12B 109.3
C13 C12 H12B 109.3
H12A C12 H12B 108.0
C14 C13 C12 115.76(12)
C14 C13 H13A 108.3
C12 C13 H13A 108.3
C14 C13 H13B 108.3
C12 C13 H13B 108.3
H13A C13 H13B 107.4
N2 C14 C13 112.16(12)
N2 C14 H14A 109.2
C13 C14 H14A 109.2
N2 C14 H14B 109.2
C13 C14 H14B 109.2
H14A C14 H14B 107.9
C14 N2 C15 111.73(11)
C14 N2 Mn 114.67(8)
C15 N2 Mn 107.56(8)
C14 N2 H2 107.5
C15 N2 H2 107.5
Mn N2 H2 107.5
N2 C15 C16 109.22(12)
N2 C15 H15A 109.8
C16 C15 H15A 109.8
N2 C15 H15B 109.8
C16 C15 H15B 109.8
H15A C15 H15B 108.3
N3 C16 C15 108.45(11)
N3 C16 H16A 110.0
C15 C16 H16A 110.0
N3 C16 H16B 110.0
C15 C16 H16B 110.0
H16A C16 H16B 108.4
C17 N3 C16 111.88(11)
C17 N3 Mn 115.02(8)
C16 N3 Mn 107.22(8)
C17 N3 H3 107.5
C16 N3 H3 107.5
Mn N3 H3 107.5
N3 C17 C18 111.90(11)
N3 C17 H17A 109.2
C18 C17 H17A 109.2
N3 C17 H17B 109.2
C18 C17 H17B 109.2
H17A C17 H17B 107.9
C17 C18 C19 115.90(11)
C17 C18 H18A 108.3
C19 C18 H18A 108.3
C17 C18 H18B 108.3
C19 C18 H18B 108.3
H18A C18 H18B 107.4
N4 C19 C18 111.48(11)
N4 C19 H19A 109.3
C18 C19 H19A 109.3
N4 C19 H19B 109.3
C18 C19 H19B 109.3
H19A C19 H19B 108.0
C20 N4 C19 117.78(11)
C20 N4 Mn 122.18(9)
C19 N4 Mn 119.59(8)
N4 C20 C21 124.49(12)
N4 C20 H20 117.8
C21 C20 H20 117.8
C30 C21 C20 119.72(12)
C30 C21 C22 119.79(12)
C20 C21 C22 120.07(12)
C23 C22 C27 117.98(13)
C23 C22 C21 123.21(13)
C27 C22 C21 118.80(13)
C24 C23 C22 120.73(14)
C24 C23 H23 119.6
C22 C23 H23 119.6
C23 C24 C25 121.16(16)
C23 C24 H24 119.4
C25 C24 H24 119.4
C26 C25 C24 119.21(14)
C26 C25 H25 120.4
C24 C25 H25 120.4
C25 C26 C27 121.32(15)
C25 C26 H26 119.3
C27 C26 H26 119.3
C26 C27 C28 120.88(14)
C26 C27 C22 119.59(15)
C28 C27 C22 119.53(13)
C29 C28 C27 121.27(13)
C29 C28 H28 119.4
C27 C28 H28 119.4
C28 C29 C30 120.81(14)
C28 C29 H29 119.6
C30 C29 H29 119.6
O2 C30 C21 123.75(12)
O2 C30 C29 116.45(13)
C21 C30 C29 119.77(13)
C30 O2 Mn 123.14(9)
F2 B F4 109.93(13)
F2 B F3 109.41(13)
F4 B F3 110.04(13)
F2 B F1 108.56(12)
F4 B F1 109.57(13)
F3 B F1 109.30(12)
O7A C31A C32A 116.4(3)
O7A C31A H31A 108.2
C32A C31A H31A 108.2
O7A C31A H31B 108.2
C32A C31A H31B 108.2
H31A C31A H31B 107.3
C31A C32A H32A 109.5
C31A C32A H32B 109.5
H32A C32A H32B 109.5
C31A C32A H32C 109.5
H32A C32A H32C 109.5
H32B C32A H32C 109.5
C31A O7A H1O7 109.5

loop_
_geom_bond_atom_site_label_1
_geom_bond_atom_site_label_2
_geom_bond_distance
Mn O1 1.8671(10)
Mn O2 1.8701(10)
Mn N4 2.0872(12)
Mn N1 2.1211(11)
Mn N2 2.2398(12)
Mn N3 2.2426(11)
O1 C1 1.3299(17)
C1 C10 1.4025(18)
C1 C2 1.4254(19)
C2 C3 1.361(2)
C2 H2A 0.9500
C3 C4 1.4256(19)
C3 H3A 0.9500
C4 C5 1.414(2)
C4 C9 1.4242(19)
C5 C6 1.374(2)
C5 H5 0.9500
C6 C7 1.403(2)
C6 H6 0.9500
C7 C8 1.374(2)
C7 H7 0.9500
C8 C9 1.4214(18)
C8 H8 0.9500
C9 C10 1.4421(19)
C10 C11 1.4518(19)
C11 N1 1.2874(18)
C11 H11 0.9500
N1 C12 1.4762(17)
C12 C13 1.529(2)
C12 H12A 0.9900
C12 H12B 0.9900
C13 C14 1.5236(19)
C13 H13A 0.9900
C13 H13B 0.9900
C14 N2 1.4805(18)
C14 H14A 0.9900
C14 H14B 0.9900
N2 C15 1.4822(17)
N2 H2 1.0000
C15 C16 1.514(2)
C15 H15A 0.9900
C15 H15B 0.9900
C16 N3 1.4801(17)
C16 H16A 0.9900
C16 H16B 0.9900
N3 C17 1.4756(18)
N3 H3 1.0000
C17 C18 1.5254(19)
C17 H17A 0.9900
C17 H17B 0.9900
C18 C19 1.5323(19)
C18 H18A 0.9900
C18 H18B 0.9900
C19 N4 1.4719(16)
C19 H19A 0.9900
C19 H19B 0.9900
N4 C20 1.2907(18)
C20 C21 1.4460(18)
C20 H20 0.9500
C21 C30 1.401(2)
C21 C22 1.4471(18)
C22 C23 1.417(2)
C22 C27 1.421(2)
C23 C24 1.382(2)
C23 H23 0.9500
C24 C25 1.403(2)
C24 H24 0.9500
C25 C26 1.369(3)
C25 H25 0.9500
C26 C27 1.419(2)
C26 H26 0.9500
C27 C28 1.420(2)
C28 C29 1.361(2)
C28 H28 0.9500
C29 C30 1.4256(19)
C29 H29 0.9500
C30 O2 1.3290(17)
B F2 1.3863(19)
B F4 1.3869(18)
B F3 1.3911(18)
B F1 1.4086(18)
C31A O7A 1.356(5)
C31A C32A 1.507(5)
C31A H31A 0.9900
C31A H31B 0.9900
C32A H32A 0.9800
C32A H32B 0.9800
C32A H32C 0.9800
O7A H1O7 0.8400
O7B H2O7 0.8400

loop_
_geom_torsion_atom_site_label_1
_geom_torsion_atom_site_label_2
_geom_torsion_atom_site_label_3
_geom_torsion_atom_site_label_4
_geom_torsion
N4 Mn O1 C1 65.12(10)
N1 Mn O1 C1 -45.98(10)
N2 Mn O1 C1 -129.71(10)
N3 Mn O1 C1 151.72(10)
Mn O1 C1 C10 42.55(17)
Mn O1 C1 C2 -139.85(10)
O1 C1 C2 C3 -177.28(12)
C10 C1 C2 C3 0.43(19)
C1 C2 C3 C4 1.3(2)
C2 C3 C4 C5 176.67(13)
C2 C3 C4 C9 -0.87(19)
C9 C4 C5 C6 -0.1(2)
C3 C4 C5 C6 -177.61(13)
C4 C5 C6 C7 -0.7(2)
C5 C6 C7 C8 0.7(2)
C6 C7 C8 C9 0.2(2)
C7 C8 C9 C4 -0.97(19)
C7 C8 C9 C10 178.63(12)
C5 C4 C9 C8 0.92(18)
C3 C4 C9 C8 178.46(12)
C5 C4 C9 C10 -178.70(12)
C3 C4 C9 C10 -1.15(18)
O1 C1 C10 C9 175.08(11)
C2 C1 C10 C9 -2.45(18)
O1 C1 C10 C11 0.22(19)
C2 C1 C10 C11 -177.31(12)
C8 C9 C10 C1 -176.79(12)
C4 C9 C10 C1 2.80(18)
C8 C9 C10 C11 -1.93(19)
C4 C9 C10 C11 177.66(11)
C1 C10 C11 N1 -23.12(19)
C9 C10 C11 N1 162.06(13)
C10 C11 N1 C12 174.45(12)
C10 C11 N1 Mn 4.22(18)
C11 N1 C12 C13 -105.72(14)
Mn N1 C12 C13 64.87(13)
N1 C12 C13 C14 -64.54(16)
C12 C13 C14 N2 67.15(16)
C13 C14 N2 C15 172.42(11)
C13 C14 N2 Mn -64.86(13)
C14 N2 C15 C16 169.56(11)
Mn N2 C15 C16 42.87(12)
N2 C15 C16 N3 -60.96(14)
C15 C16 N3 C17 172.45(11)
C15 C16 N3 Mn 45.46(12)
C16 N3 C17 C18 176.16(11)
Mn N3 C17 C18 -61.19(13)
N3 C17 C18 C19 69.23(15)
C17 C18 C19 N4 -67.35(15)
C18 C19 N4 C20 -110.05(14)
C18 C19 N4 Mn 62.44(13)
C19 N4 C20 C21 170.38(12)
Mn N4 C20 C21 -1.90(18)
N4 C20 C21 C30 -24.0(2)
N4 C20 C21 C22 163.48(13)
C30 C21 C22 C23 178.58(13)
C20 C21 C22 C23 -8.9(2)
C30 C21 C22 C27 -0.48(19)
C20 C21 C22 C27 172.04(12)
C27 C22 C23 C24 -0.4(2)
C21 C22 C23 C24 -179.45(13)
C22 C23 C24 C25 0.9(2)
C23 C24 C25 C26 -0.8(2)
C24 C25 C26 C27 0.2(2)
C25 C26 C27 C28 -179.69(14)
C25 C26 C27 C22 0.3(2)
C23 C22 C27 C26 -0.2(2)
C21 C22 C27 C26 178.91(13)
C23 C22 C27 C28 179.77(13)
C21 C22 C27 C28 -1.12(19)
C26 C27 C28 C29 -178.31(14)
C22 C27 C28 C29 1.7(2)
C27 C28 C29 C30 -0.7(2)
C20 C21 C30 O2 6.9(2)
C22 C21 C30 O2 179.49(12)
C20 C21 C30 C29 -171.02(12)
C22 C21 C30 C29 1.53(19)
C28 C29 C30 O2 -179.08(13)
C28 C29 C30 C21 -1.0(2)
C21 C30 O2 Mn 37.47(17)
C29 C30 O2 Mn -144.50(10)
N4 Mn O2 C30 -47.18(10)
N1 Mn O2 C30 63.86(10)
N2 Mn O2 C30 147.66(10)
N3 Mn O2 C30 -133.67(10)
